data_1504082
loop_
_publ_author_name
'Kang, Sung Ok'
'Day, Victor W.'
'Bowman-James, Kristin'

_publ_section_title
;
 The influence of amine functionalities on anion binding in
 polyamide-containing macrocycles.
;
_journal_issue 16
_journal_name_full 'Organic letters'
_journal_page_first 3654
_journal_page_last 3657
_journal_paper_doi 10.1021/ol9014249
_journal_volume 11
_journal_year 2009
_chemical_formula_sum 'C31 H56 N8 O14 P2'
_chemical_formula_weight 826.78
_chemical_name_systematic
; 
 ? 
;
_space_group_IT_number 14
_symmetry_cell_setting monoclinic
_symmetry_space_group_name_Hall '-P 2ybc'
_symmetry_space_group_name_H-M 'P 1 21/c 1'
_atom_sites_solution_hydrogens geom
_atom_sites_solution_primary direct
_atom_sites_solution_secondary difmap
_audit_creation_method SHELXL-97
_cell_angle_alpha 90.00
_cell_angle_beta 97.789(4)
_cell_angle_gamma 90.00
_cell_formula_units_Z 8
_cell_length_a 21.554(4)
_cell_length_b 20.961(4)
_cell_length_c 17.568(3)
_cell_measurement_reflns_used 5387
_cell_measurement_temperature 100(2)
_cell_measurement_theta_max 25.97
_cell_measurement_theta_min 2.31
_cell_volume 7864(2)
_computing_cell_refinement 'Bruker SAINT'
_computing_data_collection 'Bruker SMART'
_computing_data_reduction 'Bruker SAINT'
_computing_molecular_graphics 'Bruker SHELXTL'
_computing_publication_material 'Bruker SHELXTL'
_computing_structure_refinement 'Bruker SHELXTL'
_computing_structure_solution 'Bruker SHELXTL'
_diffrn_ambient_temperature 100(2)
_diffrn_measured_fraction_theta_full 0.999
_diffrn_measured_fraction_theta_max 0.999
_diffrn_measurement_device_type 'Bruker SMART APEX CCD area detector'
_diffrn_measurement_method 'phi and omega scans'
_diffrn_radiation_monochromator graphite
_diffrn_radiation_source 'fine-focus sealed tube'
_diffrn_radiation_type MoK\a
_diffrn_radiation_wavelength 0.71073
_diffrn_reflns_av_R_equivalents 0.0898
_diffrn_reflns_av_sigmaI/netI 0.0809
_diffrn_reflns_limit_h_max 26
_diffrn_reflns_limit_h_min -26
_diffrn_reflns_limit_k_max 25
_diffrn_reflns_limit_k_min -25
_diffrn_reflns_limit_l_max 21
_diffrn_reflns_limit_l_min -21
_diffrn_reflns_number 69502
_diffrn_reflns_theta_full 26.00
_diffrn_reflns_theta_max 26.00
_diffrn_reflns_theta_min 2.27
_diffrn_standards_decay_% 0.00
_exptl_absorpt_coefficient_mu 0.185
_exptl_absorpt_correction_T_max 1.000
_exptl_absorpt_correction_T_min 0.859
_exptl_absorpt_correction_type multi-scan
_exptl_crystal_colour Colorless
_exptl_crystal_density_diffrn 1.397
_exptl_crystal_density_method 'not measured'
_exptl_crystal_description 'Rectangular plate'
_exptl_crystal_F_000 3520
_exptl_crystal_size_max 0.46
_exptl_crystal_size_mid 0.08
_exptl_crystal_size_min 0.06
_refine_diff_density_max 1.096
_refine_diff_density_min -0.461
_refine_diff_density_rms 0.068
_refine_ls_extinction_method none
_refine_ls_goodness_of_fit_ref 0.919
_refine_ls_hydrogen_treatment mixed
_refine_ls_matrix_type full
_refine_ls_number_parameters 1039
_refine_ls_number_reflns 15441
_refine_ls_number_restraints 0
_refine_ls_restrained_S_all 0.919
_refine_ls_R_factor_all 0.0861
_refine_ls_R_factor_gt 0.0507
_refine_ls_shift/su_max 0.000
_refine_ls_shift/su_mean 0.000
_refine_ls_structure_factor_coef Fsqd
_refine_ls_weighting_details 'calc w=1/[\s^2^(Fo^2^)+(0.0726P)^2^+0.0000P] where P=(Fo^2^+2Fc^2^)/3'
_refine_ls_weighting_scheme calc
_refine_ls_wR_factor_gt 0.1258
_refine_ls_wR_factor_ref 0.1343
_reflns_number_gt 9565
_reflns_number_total 15441
_reflns_threshold_expression >2sigma(I)
_cod_data_source_file ol9014249_si_002.cif
_cod_data_source_block k89a_(Compnd_E)
_cod_depositor_comments
;
The following automatic conversions were performed:

'_symmetry_cell_setting' value 'Monoclinic' changed to 'monoclinic'
according to /home/saulius/struct/CIF-dictionaries/cif_core.dic
dictionary named 'cif_core.dic' version 2.4.2 from 2011-04-26.

Automatic conversion script
Id: cif_fix_values 1715 2011-07-08 13:25:40Z adriana 

The following automatic conversions were performed:

'_exptl_absorpt_correction_type' value 'multi-scans' was replaced
with the value 'multi-scan' as specified in the replacement file
'src/cod-tools/trunk/data/replacement-values/replacement_values.lst'.

Automatic conversion script
Id: cif_fix_values 5376 2017-05-30 11:51:03Z andrius 
;
_cod_original_sg_symbol_H-M P2(1)/c
_cod_database_code 1504082

loop_
_symmetry_equiv_pos_as_xyz
'x, y, z'
'-x, y+1/2, -z+1/2'
'-x, -y, -z'
'x, -y-1/2, z-1/2'

loop_
_atom_site_label
_atom_site_type_symbol
_atom_site_fract_x
_atom_site_fract_y
_atom_site_fract_z
_atom_site_U_iso_or_equiv
_atom_site_adp_type
_atom_site_occupancy
_atom_site_symmetry_multiplicity
_atom_site_calc_flag
_atom_site_refinement_flags
P11 P 0.42251(3) 0.03869(3) 0.02893(4) 0.02265(17) Uani 1 1 d .
P12 P 0.30840(3) -0.02920(3) 0.05462(4) 0.02316(17) Uani 1 1 d .
O11 O 0.47456(9) 0.02174(9) 0.09678(11) 0.0280(5) Uani 1 1 d .
H11O H 0.5094 0.0200 0.0805 0.034 Uiso 1 1 calc R
O12 O 0.42394(9) -0.00551(10) -0.03811(11) 0.0323(5) Uani 1 1 d .
O13 O 0.42318(9) 0.10764(9) 0.01177(11) 0.0300(5) Uani 1 1 d .
O14 O 0.36157(9) 0.02468(9) 0.06804(12) 0.0319(5) Uani 1 1 d .
O15 O 0.27280(9) -0.01129(10) -0.02444(11) 0.0388(5) Uani 1 1 d .
H15O H 0.2343 -0.0177 -0.0245 0.047 Uiso 1 1 calc R
O16 O 0.27113(8) -0.01778(9) 0.12017(11) 0.0263(4) Uani 1 1 d .
O17 O 0.33810(9) -0.09302(8) 0.05453(11) 0.0290(5) Uani 1 1 d .
P21 P 0.11214(3) 0.03792(3) 0.07065(4) 0.02372(17) Uani 1 1 d .
P22 P 0.10326(3) -0.05475(3) -0.05145(4) 0.02179(17) Uani 1 1 d .
O21 O 0.15483(9) -0.01234(9) 0.11631(11) 0.0327(5) Uani 1 1 d .
H21O H 0.1916 -0.0084 0.1061 0.039 Uiso 1 1 calc R
O22 O 0.06341(9) 0.05665(9) 0.12050(11) 0.0300(5) Uani 1 1 d .
O23 O 0.14646(9) 0.09141(9) 0.03984(11) 0.0335(5) Uani 1 1 d .
O24 O 0.07543(8) -0.00121(9) 0.00064(10) 0.0243(4) Uani 1 1 d .
O25 O 0.05057(9) -0.06006(9) -0.12055(10) 0.0276(5) Uani 1 1 d .
H25O H 0.0156 -0.0568 -0.1049 0.033 Uiso 1 1 calc R
O26 O 0.16044(9) -0.02821(9) -0.08206(10) 0.0276(5) Uani 1 1 d .
O27 O 0.11236(10) -0.11485(9) -0.00773(11) 0.0344(5) Uani 1 1 d .
O42 O 0.17410(10) -0.17851(9) -0.31045(11) 0.0323(5) Uani 1 1 d .
O1 O -0.00855(9) -0.09425(9) 0.34192(11) 0.0323(5) Uani 1 1 d .
O2 O 0.03487(9) 0.23639(9) 0.31101(11) 0.0307(5) Uani 1 1 d .
O3 O 0.33603(11) 0.15464(10) 0.33202(12) 0.0419(6) Uani 1 1 d .
O4 O 0.28574(12) -0.17612(10) 0.34717(12) 0.0432(6) Uani 1 1 d .
N1 N 0.10138(11) -0.16120(11) 0.12885(13) 0.0200(5) Uani 1 1 d .
H1N H 0.1075(13) -0.1378(13) 0.0943(16) 0.018(8) Uiso 1 1 d .
C2 C 0.05354(12) -0.13666(13) 0.17577(15) 0.0222(6) Uani 1 1 d .
H2A H 0.0715 -0.0999 0.2065 0.027 Uiso 1 1 calc R
H2B H 0.0445 -0.1704 0.2121 0.027 Uiso 1 1 calc R
C3 C -0.00705(12) -0.11616(13) 0.12929(16) 0.0249(6) Uani 1 1 d .
H3A H -0.0243 -0.1519 0.0962 0.030 Uiso 1 1 calc R
H3B H 0.0011 -0.0801 0.0955 0.030 Uiso 1 1 calc R
C4 C -0.05471(13) -0.09583(13) 0.18086(16) 0.0256(6) Uani 1 1 d .
H4A H -0.0945 -0.0852 0.1483 0.031 Uiso 1 1 calc R
H4B H -0.0629 -0.1323 0.2139 0.031 Uiso 1 1 calc R
N5 N -0.03506(11) -0.04107(12) 0.22979(14) 0.0235(5) Uani 1 1 d .
H5N H -0.0405(13) -0.0072(13) 0.2091(16) 0.018(8) Uiso 1 1 d .
C6 C -0.01467(12) -0.04423(13) 0.30397(16) 0.0231(6) Uani 1 1 d .
C7 C 0.00211(12) 0.01933(13) 0.34281(16) 0.0232(6) Uani 1 1 d .
N8 N -0.00435(10) 0.07189(10) 0.29911(12) 0.0212(5) Uani 1 1 d .
C9 C 0.02547(14) 0.02067(14) 0.41982(17) 0.0303(7) Uani 1 1 d .
H9 H 0.0317 -0.0178 0.4483 0.036 Uiso 1 1 calc R
C10 C 0.03982(14) 0.07930(14) 0.45520(17) 0.0325(7) Uani 1 1 d .
H10 H 0.0539 0.0818 0.5088 0.039 Uiso 1 1 calc R
C11 C 0.03319(13) 0.13347(14) 0.41081(16) 0.0271(7) Uani 1 1 d .
H11 H 0.0426 0.1742 0.4332 0.033 Uiso 1 1 calc R
C12 C 0.01256(12) 0.12771(13) 0.33292(15) 0.0229(6) Uani 1 1 d .
C13 C 0.01303(13) 0.18605(13) 0.28305(16) 0.0248(6) Uani 1 1 d .
N14 N -0.00969(11) 0.17844(12) 0.20914(14) 0.0243(6) Uani 1 1 d .
H14N H -0.0186(12) 0.1433(13) 0.1955(15) 0.015(8) Uiso 1 1 d .
C15 C -0.00594(13) 0.22822(13) 0.15217(16) 0.0255(6) Uani 1 1 d .
H15A H -0.0014 0.2700 0.1785 0.031 Uiso 1 1 calc R
H15B H -0.0456 0.2290 0.1164 0.031 Uiso 1 1 calc R
C16 C 0.04847(13) 0.21919(13) 0.10607(16) 0.0255(6) Uani 1 1 d .
H16A H 0.0425 0.1787 0.0770 0.031 Uiso 1 1 calc R
H16B H 0.0481 0.2544 0.0684 0.031 Uiso 1 1 calc R
C17 C 0.11188(12) 0.21787(13) 0.15627(15) 0.0221(6) Uani 1 1 d .
H17A H 0.1200 0.2601 0.1808 0.027 Uiso 1 1 calc R
H17B H 0.1107 0.1859 0.1976 0.027 Uiso 1 1 calc R
N18 N 0.16417(11) 0.20186(12) 0.11182(14) 0.0222(5) Uani 1 1 d .
H18N H 0.1541(14) 0.1718(14) 0.0912(17) 0.027(10) Uiso 1 1 d .
C19 C 0.22397(12) 0.19012(13) 0.16418(16) 0.0237(6) Uani 1 1 d .
H19A H 0.2161 0.1591 0.2043 0.028 Uiso 1 1 calc R
H19B H 0.2382 0.2305 0.1901 0.028 Uiso 1 1 calc R
C20 C 0.27574(13) 0.16437(13) 0.12103(16) 0.0262(7) Uani 1 1 d .
H20A H 0.2598 0.1265 0.0909 0.031 Uiso 1 1 calc R
H20B H 0.2863 0.1973 0.0844 0.031 Uiso 1 1 calc R
C21 C 0.33451(13) 0.14604(13) 0.17338(17) 0.0274(7) Uani 1 1 d .
H21A H 0.3671 0.1338 0.1414 0.033 Uiso 1 1 calc R
H21B H 0.3500 0.1838 0.2040 0.033 Uiso 1 1 calc R
N22 N 0.32621(11) 0.09380(12) 0.22561(15) 0.0270(6) Uani 1 1 d .
H22N H 0.3200(12) 0.0633(12) 0.2089(15) 0.009(8) Uiso 1 1 d .
C23 C 0.32869(13) 0.10161(14) 0.30043(17) 0.0290(7) Uani 1 1 d .
C24 C 0.32093(13) 0.04330(14) 0.34824(17) 0.0285(7) Uani 1 1 d .
N25 N 0.31309(10) -0.01264(11) 0.31135(13) 0.0255(5) Uani 1 1 d .
C26 C 0.32064(15) 0.04930(15) 0.42733(18) 0.0374(8) Uani 1 1 d .
H26 H 0.3287 0.0893 0.4522 0.045 Uiso 1 1 calc R
C27 C 0.30830(16) -0.00436(16) 0.46855(18) 0.0427(9) Uani 1 1 d .
H27 H 0.3066 -0.0015 0.5222 0.051 Uiso 1 1 calc R
C28 C 0.29848(15) -0.06197(15) 0.43119(17) 0.0359(8) Uani 1 1 d .
H28 H 0.2892 -0.0992 0.4583 0.043 Uiso 1 1 calc R
C29 C 0.30240(13) -0.06430(14) 0.35305(16) 0.0279(7) Uani 1 1 d .
C30 C 0.29264(13) -0.12702(14) 0.31118(16) 0.0278(7) Uani 1 1 d .
N31 N 0.29132(11) -0.12422(12) 0.23513(14) 0.0245(6) Uani 1 1 d .
H31N H 0.2933(13) -0.0916(14) 0.2137(16) 0.022(9) Uiso 1 1 d .
C32 C 0.27927(13) -0.17962(12) 0.18600(16) 0.0246(6) Uani 1 1 d .
H32A H 0.2781 -0.2181 0.2184 0.029 Uiso 1 1 calc R
H32B H 0.3140 -0.1848 0.1550 0.029 Uiso 1 1 calc R
C33 C 0.21752(12) -0.17433(13) 0.13219(15) 0.0228(6) Uani 1 1 d .
H33A H 0.2192 -0.1373 0.0976 0.027 Uiso 1 1 calc R
H33B H 0.2112 -0.2132 0.1001 0.027 Uiso 1 1 calc R
C34 C 0.16351(12) -0.16643(12) 0.17760(15) 0.0204(6) Uani 1 1 d .
H34A H 0.1627 -0.2034 0.2125 0.025 Uiso 1 1 calc R
H34B H 0.1705 -0.1276 0.2097 0.025 Uiso 1 1 calc R
C35 C 0.08239(13) -0.22358(12) 0.09035(16) 0.0243(6) Uani 1 1 d .
H35A H 0.1127 -0.2354 0.0560 0.036 Uiso 1 1 calc R
H35B H 0.0407 -0.2192 0.0606 0.036 Uiso 1 1 calc R
H35C H 0.0813 -0.2568 0.1294 0.036 Uiso 1 1 calc R
C36 C 0.17185(14) 0.25084(14) 0.05295(16) 0.0306(7) Uani 1 1 d .
H36A H 0.1324 0.2556 0.0184 0.046 Uiso 1 1 calc R
H36B H 0.2050 0.2376 0.0233 0.046 Uiso 1 1 calc R
H36C H 0.1831 0.2917 0.0782 0.046 Uiso 1 1 calc R
O41 O 0.20618(10) 0.15338(9) -0.28890(11) 0.0332(5) Uani 1 1 d .
O43 O 0.47491(10) -0.21475(10) -0.30418(12) 0.0393(5) Uani 1 1 d .
O44 O 0.49686(11) 0.11681(10) -0.35225(12) 0.0413(6) Uani 1 1 d .
N41 N 0.39564(11) 0.17329(11) -0.11767(13) 0.0221(5) Uani 1 1 d .
H41N H 0.4020(15) 0.1413(15) -0.0800(18) 0.047(10) Uiso 1 1 d .
C42 C 0.32803(12) 0.16967(14) -0.15256(16) 0.0254(6) Uani 1 1 d .
H42A H 0.3235 0.1387 -0.1955 0.030 Uiso 1 1 calc R
H42B H 0.3142 0.2119 -0.1735 0.030 Uiso 1 1 calc R
C43 C 0.28664(13) 0.14917(13) -0.09289(15) 0.0253(6) Uani 1 1 d .
H43A H 0.3024 0.1082 -0.0699 0.030 Uiso 1 1 calc R
H43B H 0.2898 0.1814 -0.0514 0.030 Uiso 1 1 calc R
C44 C 0.21851(13) 0.14139(13) -0.12618(16) 0.0270(7) Uani 1 1 d .
H44A H 0.1937 0.1321 -0.0840 0.032 Uiso 1 1 calc R
H44B H 0.2030 0.1821 -0.1503 0.032 Uiso 1 1 calc R
N45 N 0.20847(11) 0.09071(12) -0.18311(14) 0.0249(6) Uani 1 1 d .
H45N H 0.2031(15) 0.0566(15) -0.1699(19) 0.036(10) Uiso 1 1 d .
C46 C 0.20153(13) 0.10113(13) -0.25849(17) 0.0247(6) Uani 1 1 d .
C47 C 0.18600(12) 0.04286(13) -0.30817(16) 0.0234(6) Uani 1 1 d .
N48 N 0.18405(10) -0.01334(10) -0.27170(12) 0.0212(5) Uani 1 1 d .
C49 C 0.17502(14) 0.04800(14) -0.38748(17) 0.0324(7) Uani 1 1 d .
H49 H 0.1783 0.0881 -0.4118 0.039 Uiso 1 1 calc R
C50 C 0.15928(15) -0.00610(14) -0.43058(17) 0.0342(7) Uani 1 1 d .
H50 H 0.1504 -0.0035 -0.4849 0.041 Uiso 1 1 calc R
C51 C 0.15653(14) -0.06370(14) -0.39417(16) 0.0291(7) Uani 1 1 d .
H51 H 0.1453 -0.1015 -0.4225 0.035 Uiso 1 1 calc R
C52 C 0.17075(12) -0.06521(12) -0.31436(15) 0.0211(6) Uani 1 1 d .
C53 C 0.17430(13) -0.12817(13) -0.27304(16) 0.0236(6) Uani 1 1 d .
N54 N 0.18030(11) -0.12602(11) -0.19745(13) 0.0229(5) Uani 1 1 d .
H54N H 0.1758(11) -0.0913(12) -0.1767(14) 0.006(7) Uiso 1 1 d .
C55 C 0.18394(13) -0.18319(13) -0.14926(15) 0.0247(6) Uani 1 1 d .
H55A H 0.1886 -0.2211 -0.1817 0.030 Uiso 1 1 calc R
H55B H 0.1443 -0.1878 -0.1272 0.030 Uiso 1 1 calc R
C56 C 0.23793(12) -0.18137(13) -0.08451(15) 0.0234(6) Uani 1 1 d .
H56A H 0.2369 -0.2203 -0.0528 0.028 Uiso 1 1 calc R
H56B H 0.2329 -0.1441 -0.0513 0.028 Uiso 1 1 calc R
C57 C 0.30080(13) -0.17721(13) -0.11369(15) 0.0240(6) Uani 1 1 d .
H57A H 0.3050 -0.2136 -0.1485 0.029 Uiso 1 1 calc R
H57B H 0.3024 -0.1374 -0.1438 0.029 Uiso 1 1 calc R
N58 N 0.35478(11) -0.17787(11) -0.05014(13) 0.0231(5) Uani 1 1 d .
H58N H 0.3496(15) -0.1451(16) -0.0200(19) 0.046(10) Uiso 1 1 d .
C59 C 0.41653(13) -0.16464(13) -0.07757(16) 0.0250(6) Uani 1 1 d .
H59A H 0.4479 -0.1553 -0.0324 0.030 Uiso 1 1 calc R
H59B H 0.4122 -0.1259 -0.1101 0.030 Uiso 1 1 calc R
C60 C 0.44128(13) -0.21873(13) -0.12320(17) 0.0291(7) Uani 1 1 d .
H60A H 0.4452 -0.2580 -0.0917 0.035 Uiso 1 1 calc R
H60B H 0.4113 -0.2273 -0.1699 0.035 Uiso 1 1 calc R
C61 C 0.50482(13) -0.20137(13) -0.14607(17) 0.0266(7) Uani 1 1 d .
H61A H 0.5332 -0.1884 -0.0996 0.032 Uiso 1 1 calc R
H61B H 0.5231 -0.2396 -0.1677 0.032 Uiso 1 1 calc R
N62 N 0.50108(12) -0.15026(13) -0.20196(15) 0.0267(6) Uani 1 1 d .
H62N H 0.5060(13) -0.1181(13) -0.1897(16) 0.017(9) Uiso 1 1 d .
C63 C 0.48635(14) -0.16112(14) -0.27710(17) 0.0290(7) Uani 1 1 d .
C64 C 0.48228(13) -0.10436(14) -0.32923(17) 0.0287(7) Uani 1 1 d .
N65 N 0.49543(11) -0.04707(11) -0.29795(13) 0.0263(5) Uani 1 1 d .
C66 C 0.46240(15) -0.11340(16) -0.40719(18) 0.0368(8) Uani 1 1 d .
H66 H 0.4561 -0.1552 -0.4277 0.044 Uiso 1 1 calc R
C67 C 0.45200(15) -0.06083(17) -0.45407(18) 0.0416(8) Uani 1 1 d .
H67 H 0.4378 -0.0657 -0.5073 0.050 Uiso 1 1 calc R
C68 C 0.46269(15) -0.00055(16) -0.42208(17) 0.0378(8) Uani 1 1 d .
H68 H 0.4540 0.0368 -0.4524 0.045 Uiso 1 1 calc R
C69 C 0.48650(13) 0.00379(14) -0.34435(16) 0.0294(7) Uani 1 1 d .
C70 C 0.50395(13) 0.06864(14) -0.31102(17) 0.0289(7) Uani 1 1 d .
N71 N 0.52751(11) 0.06936(12) -0.23739(14) 0.0251(5) Uani 1 1 d .
H71N H 0.5279(13) 0.0337(14) -0.2138(16) 0.026(8) Uiso 1 1 d .
C72 C 0.54829(13) 0.12800(13) -0.19633(16) 0.0252(6) Uani 1 1 d .
H72A H 0.5499 0.1629 -0.2340 0.030 Uiso 1 1 calc R
H72B H 0.5912 0.1216 -0.1691 0.030 Uiso 1 1 calc R
C73 C 0.50535(12) 0.14750(13) -0.13857(15) 0.0228(6) Uani 1 1 d .
H73A H 0.5040 0.1127 -0.1008 0.027 Uiso 1 1 calc R
H73B H 0.5229 0.1857 -0.1104 0.027 Uiso 1 1 calc R
C74 C 0.43922(13) 0.16206(13) -0.17577(15) 0.0249(6) Uani 1 1 d .
H74A H 0.4398 0.2004 -0.2086 0.030 Uiso 1 1 calc R
H74B H 0.4235 0.1259 -0.2092 0.030 Uiso 1 1 calc R
C75 C 0.40945(14) 0.23445(12) -0.07476(16) 0.0276(7) Uani 1 1 d .
H75A H 0.4517 0.2326 -0.0461 0.041 Uiso 1 1 calc R
H75B H 0.3789 0.2407 -0.0389 0.041 Uiso 1 1 calc R
H75C H 0.4068 0.2701 -0.1112 0.041 Uiso 1 1 calc R
C76 C 0.35618(14) -0.23710(13) -0.00338(16) 0.0268(6) Uani 1 1 d .
H76A H 0.3946 -0.2380 0.0335 0.040 Uiso 1 1 calc R
H76B H 0.3552 -0.2744 -0.0372 0.040 Uiso 1 1 calc R
H76C H 0.3197 -0.2380 0.0244 0.040 Uiso 1 1 calc R
O1S O 0.08504(11) -0.14455(11) 0.45111(12) 0.0459(6) Uani 1 1 d .
H1OS H 0.0559 -0.1263 0.4226 0.055 Uiso 1 1 calc R
C1S C 0.13808(16) -0.14923(16) 0.41248(19) 0.0428(8) Uani 1 1 d .
H1SA H 0.1294 -0.1791 0.3694 0.064 Uiso 1 1 calc R
H1SB H 0.1738 -0.1648 0.4481 0.064 Uiso 1 1 calc R
H1SC H 0.1479 -0.1071 0.3930 0.064 Uiso 1 1 calc R
O2S O 0.25198(10) 0.20178(10) 0.42630(13) 0.0442(6) Uani 1 1 d .
H2OS H 0.2823 0.1869 0.4067 0.053 Uiso 1 1 calc R
C2S C 0.19634(16) 0.17322(17) 0.3920(2) 0.0484(9) Uani 1 1 d .
H2SA H 0.1639 0.2059 0.3806 0.073 Uiso 1 1 calc R
H2SB H 0.1825 0.1416 0.4271 0.073 Uiso 1 1 calc R
H2SC H 0.2037 0.1522 0.3442 0.073 Uiso 1 1 calc R
O3S O 0.25966(11) -0.17641(11) -0.41650(13) 0.0497(6) Uani 1 1 d .
H3OS H 0.2280 -0.1777 -0.3934 0.060 Uiso 1 1 calc R
C3S C 0.31094(18) -0.1484(2) -0.3674(2) 0.0626(11) Uani 1 1 d .
H3SA H 0.2955 -0.1133 -0.3382 0.094 Uiso 1 1 calc R
H3SB H 0.3417 -0.1319 -0.3987 0.094 Uiso 1 1 calc R
H3SC H 0.3307 -0.1807 -0.3318 0.094 Uiso 1 1 calc R
O4S O 0.38722(13) 0.16033(12) -0.43871(14) 0.0607(7) Uani 1 1 d .
H4OS H 0.4214 0.1477 -0.4149 0.073 Uiso 1 1 calc R
C4S C 0.3396(2) 0.1548(2) -0.3905(2) 0.0629(11) Uani 1 1 d .
H4SA H 0.3417 0.1124 -0.3667 0.094 Uiso 1 1 calc R
H4SB H 0.2985 0.1606 -0.4212 0.094 Uiso 1 1 calc R
H4SC H 0.3457 0.1875 -0.3503 0.094 Uiso 1 1 calc R
O5S O 0.37595(14) 0.02802(12) -0.18548(17) 0.0716(8) Uani 1 1 d .
H5OS H 0.3893 0.0143 -0.1413 0.086 Uiso 1 1 calc R
C5S C 0.34639(18) -0.02042(17) -0.2287(2) 0.0565(10) Uani 1 1 d .
H5SA H 0.3328 -0.0051 -0.2810 0.085 Uiso 1 1 calc R
H5SB H 0.3098 -0.0345 -0.2055 0.085 Uiso 1 1 calc R
H5SC H 0.3754 -0.0562 -0.2304 0.085 Uiso 1 1 calc R
O6S O 0.13354(11) 0.07491(11) 0.26465(14) 0.0525(6) Uani 1 1 d .
H6OS H 0.1169 0.0683 0.2193 0.063 Uiso 1 1 calc R
C6S C 0.15509(15) 0.01669(16) 0.29856(19) 0.0418(8) Uani 1 1 d .
H6SA H 0.1693 -0.0110 0.2594 0.063 Uiso 1 1 calc R
H6SB H 0.1210 -0.0043 0.3206 0.063 Uiso 1 1 calc R
H6SC H 0.1900 0.0249 0.3392 0.063 Uiso 1 1 calc R

loop_
_atom_site_aniso_label
_atom_site_aniso_U_11
_atom_site_aniso_U_22
_atom_site_aniso_U_33
_atom_site_aniso_U_23
_atom_site_aniso_U_13
_atom_site_aniso_U_12
P11 0.0225(4) 0.0215(4) 0.0242(4) -0.0008(3) 0.0041(3) -0.0011(3)
P12 0.0219(4) 0.0198(4) 0.0272(4) 0.0017(3) 0.0013(3) -0.0023(3)
O11 0.0248(11) 0.0312(11) 0.0286(11) 0.0033(9) 0.0056(9) 0.0065(9)
O12 0.0268(11) 0.0379(12) 0.0325(12) -0.0104(9) 0.0046(9) -0.0015(9)
O13 0.0376(12) 0.0259(11) 0.0262(11) 0.0053(9) 0.0030(9) -0.0015(9)
O14 0.0288(11) 0.0261(11) 0.0436(13) -0.0146(9) 0.0146(10) -0.0064(9)
O15 0.0265(11) 0.0561(15) 0.0334(12) 0.0166(11) 0.0023(10) -0.0005(10)
O16 0.0251(10) 0.0235(11) 0.0311(11) 0.0022(8) 0.0067(9) 0.0006(8)
O17 0.0412(12) 0.0187(10) 0.0269(11) -0.0022(8) 0.0041(9) 0.0022(9)
P21 0.0257(4) 0.0246(4) 0.0211(4) -0.0041(3) 0.0037(3) 0.0008(3)
P22 0.0270(4) 0.0196(4) 0.0186(4) -0.0007(3) 0.0022(3) 0.0013(3)
O21 0.0292(11) 0.0421(13) 0.0267(11) 0.0004(9) 0.0031(9) 0.0053(10)
O22 0.0285(11) 0.0354(12) 0.0265(11) -0.0060(9) 0.0052(9) 0.0016(9)
O23 0.0406(12) 0.0282(11) 0.0331(12) -0.0073(9) 0.0102(10) -0.0075(9)
O24 0.0239(10) 0.0255(10) 0.0236(10) -0.0052(8) 0.0035(8) 0.0014(8)
O25 0.0267(11) 0.0298(11) 0.0263(11) -0.0047(9) 0.0031(9) -0.0011(9)
O26 0.0295(11) 0.0303(11) 0.0231(10) -0.0037(9) 0.0045(9) -0.0029(9)
O27 0.0558(14) 0.0248(11) 0.0245(11) 0.0030(9) 0.0120(10) 0.0084(10)
O42 0.0515(14) 0.0192(11) 0.0266(11) -0.0053(9) 0.0067(10) -0.0045(9)
O1 0.0413(13) 0.0219(11) 0.0332(12) 0.0057(9) 0.0036(10) -0.0013(9)
O2 0.0402(12) 0.0186(11) 0.0335(12) -0.0058(9) 0.0064(10) -0.0035(9)
O3 0.0595(15) 0.0269(12) 0.0419(13) -0.0151(10) 0.0163(12) -0.0118(11)
O4 0.0753(17) 0.0254(12) 0.0283(12) 0.0058(10) 0.0052(11) 0.0031(11)
N1 0.0261(13) 0.0166(12) 0.0179(12) 0.0016(10) 0.0055(10) 0.0002(10)
C2 0.0253(15) 0.0212(15) 0.0209(14) -0.0021(11) 0.0061(12) 0.0012(12)
C3 0.0265(16) 0.0211(15) 0.0265(15) -0.0034(12) 0.0021(13) -0.0002(12)
C4 0.0230(15) 0.0230(15) 0.0303(16) -0.0034(12) 0.0021(13) -0.0008(12)
N5 0.0251(13) 0.0159(13) 0.0295(14) -0.0007(11) 0.0037(11) 0.0010(11)
C6 0.0204(14) 0.0233(15) 0.0267(16) 0.0020(12) 0.0072(12) 0.0007(12)
C7 0.0222(15) 0.0250(15) 0.0236(15) 0.0008(12) 0.0076(12) 0.0013(12)
N8 0.0194(12) 0.0222(12) 0.0226(12) -0.0006(10) 0.0050(10) 0.0009(10)
C9 0.0389(18) 0.0251(16) 0.0281(17) 0.0035(13) 0.0088(14) 0.0029(14)
C10 0.0402(18) 0.0363(18) 0.0208(15) -0.0042(13) 0.0030(14) 0.0008(15)
C11 0.0316(17) 0.0249(16) 0.0259(16) -0.0071(13) 0.0079(13) -0.0013(13)
C12 0.0220(15) 0.0233(15) 0.0246(15) -0.0008(12) 0.0072(12) 0.0032(12)
C13 0.0240(15) 0.0248(16) 0.0268(16) -0.0013(13) 0.0080(13) 0.0035(13)
N14 0.0277(14) 0.0168(13) 0.0287(14) -0.0002(11) 0.0056(11) -0.0029(11)
C15 0.0264(15) 0.0239(15) 0.0264(16) 0.0033(12) 0.0047(13) 0.0006(12)
C16 0.0304(16) 0.0225(15) 0.0237(15) 0.0030(12) 0.0036(13) -0.0006(12)
C17 0.0247(15) 0.0214(15) 0.0210(14) -0.0016(11) 0.0057(12) -0.0007(12)
N18 0.0268(14) 0.0176(13) 0.0227(13) -0.0016(11) 0.0052(11) -0.0024(11)
C19 0.0244(15) 0.0209(15) 0.0265(15) -0.0028(12) 0.0063(12) -0.0019(12)
C20 0.0272(16) 0.0204(15) 0.0323(16) -0.0044(12) 0.0089(13) -0.0031(12)
C21 0.0252(16) 0.0206(15) 0.0375(17) -0.0080(13) 0.0087(13) -0.0040(12)
N22 0.0268(14) 0.0170(14) 0.0364(16) -0.0091(12) 0.0013(11) -0.0019(11)
C23 0.0249(16) 0.0284(17) 0.0330(18) -0.0105(14) 0.0014(13) -0.0018(13)
C24 0.0246(15) 0.0293(17) 0.0299(17) -0.0073(13) -0.0024(13) 0.0027(13)
N25 0.0237(13) 0.0232(13) 0.0286(13) -0.0063(11) -0.0003(11) 0.0025(10)
C26 0.045(2) 0.0309(18) 0.0341(18) -0.0115(14) -0.0032(15) 0.0019(15)
C27 0.058(2) 0.043(2) 0.0248(17) -0.0062(15) -0.0027(16) 0.0084(17)
C28 0.047(2) 0.0334(18) 0.0254(17) 0.0028(14) -0.0032(15) 0.0053(15)
C29 0.0298(16) 0.0277(16) 0.0244(16) -0.0020(13) -0.0033(13) 0.0058(13)
C30 0.0303(17) 0.0262(16) 0.0259(16) -0.0005(13) 0.0003(13) 0.0047(13)
N31 0.0281(14) 0.0178(13) 0.0277(14) 0.0003(11) 0.0043(11) -0.0005(11)
C32 0.0280(16) 0.0168(14) 0.0296(16) -0.0034(12) 0.0065(13) 0.0000(12)
C33 0.0276(15) 0.0190(14) 0.0229(15) -0.0016(11) 0.0074(12) -0.0024(12)
C34 0.0231(15) 0.0195(14) 0.0188(14) -0.0004(11) 0.0031(12) -0.0015(11)
C35 0.0267(15) 0.0191(14) 0.0264(15) -0.0055(12) 0.0007(12) -0.0017(12)
C36 0.0370(17) 0.0289(16) 0.0277(16) 0.0067(13) 0.0113(14) 0.0001(14)
O41 0.0431(13) 0.0208(11) 0.0347(12) 0.0020(9) 0.0019(10) -0.0009(9)
O43 0.0525(14) 0.0270(12) 0.0388(13) -0.0105(10) 0.0071(11) -0.0020(10)
O44 0.0533(15) 0.0364(13) 0.0318(12) 0.0095(10) -0.0030(11) -0.0113(11)
N41 0.0251(13) 0.0201(12) 0.0206(12) 0.0010(10) 0.0015(10) 0.0004(10)
C42 0.0244(15) 0.0285(16) 0.0225(15) -0.0010(12) 0.0003(12) 0.0013(12)
C43 0.0298(16) 0.0233(15) 0.0235(15) -0.0021(12) 0.0058(13) -0.0021(12)
C44 0.0296(16) 0.0261(16) 0.0264(16) -0.0062(12) 0.0085(13) -0.0005(13)
N45 0.0304(14) 0.0191(14) 0.0256(14) -0.0036(11) 0.0049(11) -0.0017(11)
C46 0.0201(15) 0.0210(15) 0.0331(17) -0.0010(13) 0.0041(13) 0.0018(12)
C47 0.0218(14) 0.0224(15) 0.0259(15) -0.0013(12) 0.0032(12) 0.0033(12)
N48 0.0174(12) 0.0234(13) 0.0230(12) -0.0026(10) 0.0035(10) 0.0015(10)
C49 0.0440(19) 0.0240(16) 0.0275(16) 0.0055(13) -0.0014(14) 0.0031(14)
C50 0.048(2) 0.0342(18) 0.0192(15) 0.0017(13) -0.0016(14) 0.0073(15)
C51 0.0341(17) 0.0273(16) 0.0251(16) -0.0055(13) 0.0008(13) 0.0022(13)
C52 0.0201(14) 0.0211(14) 0.0221(15) -0.0038(12) 0.0029(12) -0.0007(11)
C53 0.0226(15) 0.0253(16) 0.0230(16) -0.0017(12) 0.0035(12) -0.0020(12)
N54 0.0283(14) 0.0173(13) 0.0231(13) -0.0037(10) 0.0041(10) -0.0031(11)
C55 0.0304(16) 0.0204(15) 0.0237(15) -0.0013(12) 0.0054(13) -0.0045(12)
C56 0.0298(16) 0.0190(14) 0.0222(15) 0.0001(12) 0.0061(12) -0.0030(12)
C57 0.0310(16) 0.0207(14) 0.0214(15) 0.0022(12) 0.0074(13) 0.0019(12)
N58 0.0271(13) 0.0186(12) 0.0247(13) 0.0015(11) 0.0072(11) 0.0014(10)
C59 0.0272(16) 0.0202(15) 0.0285(16) -0.0031(12) 0.0066(13) -0.0009(12)
C60 0.0333(17) 0.0201(15) 0.0355(17) -0.0017(13) 0.0102(14) 0.0007(13)
C61 0.0241(15) 0.0218(15) 0.0344(17) -0.0022(13) 0.0057(13) 0.0021(12)
N62 0.0282(14) 0.0195(14) 0.0329(16) -0.0068(12) 0.0065(11) -0.0019(12)
C63 0.0277(16) 0.0280(17) 0.0333(18) -0.0080(14) 0.0105(14) -0.0002(13)
C64 0.0254(16) 0.0331(17) 0.0293(17) -0.0085(13) 0.0094(13) -0.0023(13)
N65 0.0250(13) 0.0287(14) 0.0266(13) -0.0031(11) 0.0085(11) -0.0031(11)
C66 0.0389(19) 0.0395(19) 0.0334(18) -0.0098(15) 0.0103(15) -0.0117(15)
C67 0.043(2) 0.056(2) 0.0261(17) -0.0049(16) 0.0053(15) -0.0142(17)
C68 0.043(2) 0.044(2) 0.0263(17) 0.0000(15) 0.0053(15) -0.0104(16)
C69 0.0288(16) 0.0356(18) 0.0250(16) 0.0016(13) 0.0076(13) -0.0062(14)
C70 0.0256(16) 0.0320(17) 0.0300(17) 0.0034(14) 0.0073(13) -0.0033(13)
N71 0.0267(13) 0.0231(14) 0.0257(14) 0.0009(11) 0.0039(11) -0.0002(11)
C72 0.0238(15) 0.0231(15) 0.0284(16) 0.0022(12) 0.0018(13) -0.0039(12)
C73 0.0263(15) 0.0208(14) 0.0207(14) 0.0025(12) 0.0008(12) -0.0023(12)
C74 0.0291(16) 0.0277(16) 0.0187(14) -0.0008(12) 0.0056(12) -0.0008(13)
C75 0.0327(16) 0.0194(15) 0.0295(16) -0.0018(12) -0.0007(13) -0.0022(13)
C76 0.0345(17) 0.0211(15) 0.0254(16) 0.0038(12) 0.0059(13) -0.0002(13)
O1S 0.0542(15) 0.0511(15) 0.0304(12) -0.0043(11) -0.0018(11) 0.0150(12)
C1S 0.049(2) 0.0364(19) 0.042(2) -0.0004(16) 0.0053(17) 0.0040(16)
O2S 0.0455(14) 0.0390(13) 0.0497(14) -0.0140(11) 0.0122(12) -0.0032(11)
C2S 0.053(2) 0.054(2) 0.040(2) -0.0167(17) 0.0110(18) -0.0120(18)
O3S 0.0560(16) 0.0482(15) 0.0481(15) -0.0066(12) 0.0185(13) -0.0009(12)
C3S 0.051(2) 0.062(3) 0.077(3) -0.008(2) 0.019(2) -0.011(2)
O4S 0.0741(19) 0.0580(17) 0.0447(15) 0.0130(13) -0.0115(14) -0.0006(14)
C4S 0.075(3) 0.065(3) 0.048(2) -0.001(2) 0.005(2) 0.015(2)
O5S 0.091(2) 0.0493(17) 0.0694(19) 0.0033(15) -0.0073(17) -0.0070(15)
C5S 0.050(2) 0.044(2) 0.072(3) 0.006(2) -0.007(2) -0.0090(18)
O6S 0.0577(16) 0.0535(16) 0.0446(15) -0.0110(12) 0.0007(12) -0.0020(13)
C6S 0.0315(18) 0.058(2) 0.0358(19) 0.0167(17) 0.0033(15) 0.0103(16)

loop_
_atom_type_symbol
_atom_type_description
_atom_type_scat_dispersion_real
_atom_type_scat_dispersion_imag
_atom_type_scat_source
C C 0.0033 0.0016 'International Tables Vol C Tables 4.2.6.8 and 6.1.1.4'
H H 0.0000 0.0000 'International Tables Vol C Tables 4.2.6.8 and 6.1.1.4'
N N 0.0061 0.0033 'International Tables Vol C Tables 4.2.6.8 and 6.1.1.4'
O O 0.0106 0.0060 'International Tables Vol C Tables 4.2.6.8 and 6.1.1.4'
P P 0.1023 0.0942 'International Tables Vol C Tables 4.2.6.8 and 6.1.1.4'

loop_
_geom_angle_atom_site_label_1
_geom_angle_atom_site_label_2
_geom_angle_atom_site_label_3
_geom_angle
O13 P11 O12 116.22(12)
O13 P11 O11 110.62(11)
O12 P11 O11 111.64(11)
O13 P11 O14 107.49(11)
O12 P11 O14 109.31(11)
O11 P11 O14 100.26(11)
O17 P12 O16 114.71(11)
O17 P12 O15 112.42(12)
O16 P12 O15 113.44(11)
O17 P12 O14 109.60(11)
O16 P12 O14 102.70(11)
O15 P12 O14 102.71(12)
P11 O11 H11O 109.5
P11 O14 P12 133.04(13)
P12 O15 H15O 109.5
O23 P21 O22 115.83(12)
O23 P21 O21 114.32(12)
O22 P21 O21 106.74(11)
O23 P21 O24 109.05(11)
O22 P21 O24 105.65(10)
O21 P21 O24 104.31(11)
O27 P22 O26 116.18(12)
O27 P22 O25 112.22(11)
O26 P22 O25 107.05(11)
O27 P22 O24 109.40(11)
O26 P22 O24 109.18(10)
O25 P22 O24 101.82(10)
P21 O21 H21O 109.5
P21 O24 P22 127.63(12)
P22 O25 H25O 109.5
C34 N1 C2 109.9(2)
C34 N1 C35 111.3(2)
C2 N1 C35 112.4(2)
C34 N1 H1N 104.6(19)
C2 N1 H1N 114(2)
C35 N1 H1N 104.7(19)
N1 C2 C3 114.3(2)
N1 C2 H2A 108.7
C3 C2 H2A 108.7
N1 C2 H2B 108.7
C3 C2 H2B 108.7
H2A C2 H2B 107.6
C2 C3 C4 111.3(2)
C2 C3 H3A 109.4
C4 C3 H3A 109.4
C2 C3 H3B 109.4
C4 C3 H3B 109.4
H3A C3 H3B 108.0
N5 C4 C3 113.9(2)
N5 C4 H4A 108.8
C3 C4 H4A 108.8
N5 C4 H4B 108.8
C3 C4 H4B 108.8
H4A C4 H4B 107.7
C6 N5 C4 124.9(3)
C6 N5 H5N 120(2)
C4 N5 H5N 115(2)
O1 C6 N5 124.8(3)
O1 C6 C7 119.9(2)
N5 C6 C7 115.3(2)
N8 C7 C9 122.8(3)
N8 C7 C6 117.7(2)
C9 C7 C6 119.5(2)
C7 N8 C12 117.6(2)
C7 C9 C10 119.0(3)
C7 C9 H9 120.5
C10 C9 H9 120.5
C11 C10 C9 118.4(3)
C11 C10 H10 120.8
C9 C10 H10 120.8
C10 C11 C12 118.9(3)
C10 C11 H11 120.6
C12 C11 H11 120.6
N8 C12 C11 123.1(3)
N8 C12 C13 118.3(2)
C11 C12 C13 118.5(2)
O2 C13 N14 124.1(3)
O2 C13 C12 119.8(3)
N14 C13 C12 116.0(2)
C13 N14 C15 122.4(2)
C13 N14 H14N 117(2)
C15 N14 H14N 120(2)
N14 C15 C16 113.2(2)
N14 C15 H15A 108.9
C16 C15 H15A 108.9
N14 C15 H15B 108.9
C16 C15 H15B 108.9
H15A C15 H15B 107.7
C17 C16 C15 112.9(2)
C17 C16 H16A 109.0
C15 C16 H16A 109.0
C17 C16 H16B 109.0
C15 C16 H16B 109.0
H16A C16 H16B 107.8
N18 C17 C16 112.5(2)
N18 C17 H17A 109.1
C16 C17 H17A 109.1
N18 C17 H17B 109.1
C16 C17 H17B 109.1
H17A C17 H17B 107.8
C36 N18 C17 111.9(2)
C36 N18 C19 112.0(2)
C17 N18 C19 111.3(2)
C36 N18 H18N 107(2)
C17 N18 H18N 105(2)
C19 N18 H18N 109(2)
N18 C19 C20 112.2(2)
N18 C19 H19A 109.2
C20 C19 H19A 109.2
N18 C19 H19B 109.2
C20 C19 H19B 109.2
H19A C19 H19B 107.9
C21 C20 C19 113.3(2)
C21 C20 H20A 108.9
C19 C20 H20A 108.9
C21 C20 H20B 108.9
C19 C20 H20B 108.9
H20A C20 H20B 107.7
N22 C21 C20 114.2(2)
N22 C21 H21A 108.7
C20 C21 H21A 108.7
N22 C21 H21B 108.7
C20 C21 H21B 108.7
H21A C21 H21B 107.6
C23 N22 C21 122.9(3)
C23 N22 H22N 120(2)
C21 N22 H22N 117(2)
O3 C23 N22 122.8(3)
O3 C23 C24 119.6(3)
N22 C23 C24 117.6(3)
N25 C24 C26 122.9(3)
N25 C24 C23 117.2(3)
C26 C24 C23 119.9(3)
C24 N25 C29 117.5(2)
C27 C26 C24 118.4(3)
C27 C26 H26 120.8
C24 C26 H26 120.8
C28 C27 C26 119.5(3)
C28 C27 H27 120.3
C26 C27 H27 120.3
C27 C28 C29 118.4(3)
C27 C28 H28 120.8
C29 C28 H28 120.8
N25 C29 C28 123.3(3)
N25 C29 C30 117.3(2)
C28 C29 C30 119.4(3)
O4 C30 N31 124.4(3)
O4 C30 C29 119.9(3)
N31 C30 C29 115.7(3)
C30 N31 C32 122.6(3)
C30 N31 H31N 122(2)
C32 N31 H31N 115(2)
N31 C32 C33 112.4(2)
N31 C32 H32A 109.1
C33 C32 H32A 109.1
N31 C32 H32B 109.1
C33 C32 H32B 109.1
H32A C32 H32B 107.9
C34 C33 C32 110.6(2)
C34 C33 H33A 109.5
C32 C33 H33A 109.5
C34 C33 H33B 109.5
C32 C33 H33B 109.5
H33A C33 H33B 108.1
N1 C34 C33 113.7(2)
N1 C34 H34A 108.8
C33 C34 H34A 108.8
N1 C34 H34B 108.8
C33 C34 H34B 108.8
H34A C34 H34B 107.7
N1 C35 H35A 109.5
N1 C35 H35B 109.5
H35A C35 H35B 109.5
N1 C35 H35C 109.5
H35A C35 H35C 109.5
H35B C35 H35C 109.5
N18 C36 H36A 109.5
N18 C36 H36B 109.5
H36A C36 H36B 109.5
N18 C36 H36C 109.5
H36A C36 H36C 109.5
H36B C36 H36C 109.5
C75 N41 C74 112.2(2)
C75 N41 C42 111.3(2)
C74 N41 C42 112.2(2)
C75 N41 H41N 104.9(19)
C74 N41 H41N 109(2)
C42 N41 H41N 107(2)
N41 C42 C43 111.0(2)
N41 C42 H42A 109.4
C43 C42 H42A 109.4
N41 C42 H42B 109.4
C43 C42 H42B 109.4
H42A C42 H42B 108.0
C44 C43 C42 113.0(2)
C44 C43 H43A 109.0
C42 C43 H43A 109.0
C44 C43 H43B 109.0
C42 C43 H43B 109.0
H43A C43 H43B 107.8
N45 C44 C43 113.0(2)
N45 C44 H44A 109.0
C43 C44 H44A 109.0
N45 C44 H44B 109.0
C43 C44 H44B 109.0
H44A C44 H44B 107.8
C46 N45 C44 123.4(3)
C46 N45 H45N 117(2)
C44 N45 H45N 119(2)
O41 C46 N45 125.1(3)
O41 C46 C47 119.6(3)
N45 C46 C47 115.3(2)
N48 C47 C49 122.4(2)
N48 C47 C46 116.8(2)
C49 C47 C46 120.8(3)
C52 N48 C47 117.8(2)
C50 C49 C47 118.9(3)
C50 C49 H49 120.5
C47 C49 H49 120.5
C51 C50 C49 119.4(3)
C51 C50 H50 120.3
C49 C50 H50 120.3
C50 C51 C52 118.1(3)
C50 C51 H51 120.9
C52 C51 H51 120.9
N48 C52 C51 123.3(3)
N48 C52 C53 116.9(2)
C51 C52 C53 119.7(2)
O42 C53 N54 123.7(3)
O42 C53 C52 119.6(2)
N54 C53 C52 116.6(2)
C53 N54 C55 123.0(2)
C53 N54 H54N 118.3(17)
C55 N54 H54N 117.9(17)
N54 C55 C56 112.9(2)
N54 C55 H55A 109.0
C56 C55 H55A 109.0
N54 C55 H55B 109.0
C56 C55 H55B 109.0
H55A C55 H55B 107.8
C55 C56 C57 112.3(2)
C55 C56 H56A 109.1
C57 C56 H56A 109.1
C55 C56 H56B 109.1
C57 C56 H56B 109.1
H56A C56 H56B 107.9
N58 C57 C56 112.8(2)
N58 C57 H57A 109.0
C56 C57 H57A 109.0
N58 C57 H57B 109.0
C56 C57 H57B 109.0
H57A C57 H57B 107.8
C76 N58 C57 112.0(2)
C76 N58 C59 112.3(2)
C57 N58 C59 113.1(2)
C76 N58 H58N 108(2)
C57 N58 H58N 107(2)
C59 N58 H58N 104(2)
N58 C59 C60 114.8(2)
N58 C59 H59A 108.6
C60 C59 H59A 108.6
N58 C59 H59B 108.6
C60 C59 H59B 108.6
H59A C59 H59B 107.5
C61 C60 C59 110.6(2)
C61 C60 H60A 109.5
C59 C60 H60A 109.5
C61 C60 H60B 109.5
C59 C60 H60B 109.5
H60A C60 H60B 108.1
N62 C61 C60 112.7(2)
N62 C61 H61A 109.0
C60 C61 H61A 109.0
N62 C61 H61B 109.0
C60 C61 H61B 109.0
H61A C61 H61B 107.8
C63 N62 C61 121.9(3)
C63 N62 H62N 118(2)
C61 N62 H62N 120(2)
O43 C63 N62 123.1(3)
O43 C63 C64 119.8(3)
N62 C63 C64 117.1(3)
N65 C64 C66 123.2(3)
N65 C64 C63 118.1(3)
C66 C64 C63 118.6(3)
C64 N65 C69 117.4(2)
C67 C66 C64 118.9(3)
C67 C66 H66 120.5
C64 C66 H66 120.5
C66 C67 C68 118.8(3)
C66 C67 H67 120.6
C68 C67 H67 120.6
C67 C68 C69 118.3(3)
C67 C68 H68 120.9
C69 C68 H68 120.9
N65 C69 C68 123.2(3)
N65 C69 C70 118.3(2)
C68 C69 C70 118.6(3)
O44 C70 N71 124.2(3)
O44 C70 C69 120.2(3)
N71 C70 C69 115.6(3)
C70 N71 C72 122.8(3)
C70 N71 H71N 116.2(19)
C72 N71 H71N 120.8(19)
N71 C72 C73 112.4(2)
N71 C72 H72A 109.1
C73 C72 H72A 109.1
N71 C72 H72B 109.1
C73 C72 H72B 109.1
H72A C72 H72B 107.8
C74 C73 C72 112.9(2)
C74 C73 H73A 109.0
C72 C73 H73A 109.0
C74 C73 H73B 109.0
C72 C73 H73B 109.0
H73A C73 H73B 107.8
N41 C74 C73 112.2(2)
N41 C74 H74A 109.2
C73 C74 H74A 109.2
N41 C74 H74B 109.2
C73 C74 H74B 109.2
H74A C74 H74B 107.9
N41 C75 H75A 109.5
N41 C75 H75B 109.5
H75A C75 H75B 109.5
N41 C75 H75C 109.5
H75A C75 H75C 109.5
H75B C75 H75C 109.5
N58 C76 H76A 109.5
N58 C76 H76B 109.5
H76A C76 H76B 109.5
N58 C76 H76C 109.5
H76A C76 H76C 109.5
H76B C76 H76C 109.5
C1S O1S H1OS 109.5
O1S C1S H1SA 109.5
O1S C1S H1SB 109.5
H1SA C1S H1SB 109.5
O1S C1S H1SC 109.5
H1SA C1S H1SC 109.5
H1SB C1S H1SC 109.5
C2S O2S H2OS 109.5
O2S C2S H2SA 109.5
O2S C2S H2SB 109.5
H2SA C2S H2SB 109.5
O2S C2S H2SC 109.5
H2SA C2S H2SC 109.5
H2SB C2S H2SC 109.5
C3S O3S H3OS 109.5
O3S C3S H3SA 109.5
O3S C3S H3SB 109.5
H3SA C3S H3SB 109.5
O3S C3S H3SC 109.5
H3SA C3S H3SC 109.5
H3SB C3S H3SC 109.5
C4S O4S H4OS 109.5
O4S C4S H4SA 109.5
O4S C4S H4SB 109.5
H4SA C4S H4SB 109.5
O4S C4S H4SC 109.5
H4SA C4S H4SC 109.5
H4SB C4S H4SC 109.5
C5S O5S H5OS 109.5
O5S C5S H5SA 109.5
O5S C5S H5SB 109.5
H5SA C5S H5SB 109.5
O5S C5S H5SC 109.5
H5SA C5S H5SC 109.5
H5SB C5S H5SC 109.5
C6S O6S H6OS 109.5
O6S C6S H6SA 109.5
O6S C6S H6SB 109.5
H6SA C6S H6SB 109.5
O6S C6S H6SC 109.5
H6SA C6S H6SC 109.5
H6SB C6S H6SC 109.5

loop_
_geom_bond_atom_site_label_1
_geom_bond_atom_site_label_2
_geom_bond_distance
P11 O13 1.477(2)
P11 O12 1.502(2)
P11 O11 1.5630(19)
P11 O14 1.590(2)
P12 O17 1.4832(19)
P12 O16 1.510(2)
P12 O15 1.539(2)
P12 O14 1.603(2)
O11 H11O 0.8400
O15 H15O 0.8400
P21 O23 1.485(2)
P21 O22 1.508(2)
P21 O21 1.549(2)
P21 O24 1.5962(19)
P22 O27 1.475(2)
P22 O26 1.516(2)
P22 O25 1.5499(19)
P22 O24 1.6141(19)
O21 H21O 0.8400
O25 H25O 0.8400
O42 C53 1.243(3)
O1 C6 1.240(3)
O2 C13 1.230(3)
O3 C23 1.243(3)
O4 C30 1.228(3)
N1 C34 1.493(3)
N1 C2 1.496(3)
N1 C35 1.503(3)
N1 H1N 0.81(3)
C2 C3 1.506(4)
C2 H2A 0.9900
C2 H2B 0.9900
C3 C4 1.520(4)
C3 H3A 0.9900
C3 H3B 0.9900
C4 N5 1.462(3)
C4 H4A 0.9900
C4 H4B 0.9900
N5 C6 1.319(4)
N5 H5N 0.80(3)
C6 C7 1.518(4)
C7 N8 1.339(3)
C7 C9 1.378(4)
N8 C12 1.340(3)
C9 C10 1.393(4)
C9 H9 0.9500
C10 C11 1.374(4)
C10 H10 0.9500
C11 C12 1.386(4)
C11 H11 0.9500
C12 C13 1.505(4)
C13 N14 1.334(4)
N14 C15 1.456(3)
N14 H14N 0.79(3)
C15 C16 1.525(4)
C15 H15A 0.9900
C15 H15B 0.9900
C16 C17 1.523(4)
C16 H16A 0.9900
C16 H16B 0.9900
C17 N18 1.494(3)
C17 H17A 0.9900
C17 H17B 0.9900
N18 C36 1.482(3)
N18 C19 1.499(4)
N18 H18N 0.74(3)
C19 C20 1.530(4)
C19 H19A 0.9900
C19 H19B 0.9900
C20 C21 1.511(4)
C20 H20A 0.9900
C20 H20B 0.9900
C21 N22 1.455(4)
C21 H21A 0.9900
C21 H21B 0.9900
N22 C23 1.319(4)
N22 H22N 0.71(3)
C23 C24 1.505(4)
C24 N25 1.339(3)
C24 C26 1.396(4)
N25 C29 1.345(4)
C26 C27 1.383(4)
C26 H26 0.9500
C27 C28 1.377(4)
C27 H27 0.9500
C28 C29 1.388(4)
C28 H28 0.9500
C29 C30 1.507(4)
C30 N31 1.334(4)
N31 C32 1.449(3)
N31 H31N 0.78(3)
C32 C33 1.528(4)
C32 H32A 0.9900
C32 H32B 0.9900
C33 C34 1.507(4)
C33 H33A 0.9900
C33 H33B 0.9900
C34 H34A 0.9900
C34 H34B 0.9900
C35 H35A 0.9800
C35 H35B 0.9800
C35 H35C 0.9800
C36 H36A 0.9800
C36 H36B 0.9800
C36 H36C 0.9800
O41 C46 1.229(3)
O43 C63 1.233(3)
O44 C70 1.240(3)
N41 C75 1.496(3)
N41 C74 1.497(3)
N41 C42 1.504(3)
N41 H41N 0.94(3)
C42 C43 1.527(4)
C42 H42A 0.9900
C42 H42B 0.9900
C43 C44 1.514(4)
C43 H43A 0.9900
C43 H43B 0.9900
C44 N45 1.455(3)
C44 H44A 0.9900
C44 H44B 0.9900
N45 C46 1.330(4)
N45 H45N 0.77(3)
C46 C47 1.512(4)
C47 N48 1.344(3)
C47 C49 1.386(4)
N48 C52 1.330(3)
C49 C50 1.380(4)
C49 H49 0.9500
C50 C51 1.371(4)
C50 H50 0.9500
C51 C52 1.394(4)
C51 H51 0.9500
C52 C53 1.503(4)
C53 N54 1.318(3)
N54 C55 1.463(3)
N54 H54N 0.82(2)
C55 C56 1.514(4)
C55 H55A 0.9900
C55 H55B 0.9900
C56 C57 1.515(4)
C56 H56A 0.9900
C56 H56B 0.9900
C57 N58 1.499(3)
C57 H57A 0.9900
C57 H57B 0.9900
N58 C76 1.487(3)
N58 C59 1.501(3)
N58 H58N 0.88(3)
C59 C60 1.526(4)
C59 H59A 0.9900
C59 H59B 0.9900
C60 C61 1.523(4)
C60 H60A 0.9900
C60 H60B 0.9900
C61 N62 1.448(4)
C61 H61A 0.9900
C61 H61B 0.9900
N62 C63 1.335(4)
N62 H62N 0.71(3)
C63 C64 1.497(4)
C64 N65 1.335(3)
C64 C66 1.391(4)
N65 C69 1.340(4)
C66 C67 1.376(4)
C66 H66 0.9500
C67 C68 1.389(4)
C67 H67 0.9500
C68 C69 1.395(4)
C68 H68 0.9500
C69 C70 1.507(4)
C70 N71 1.324(4)
N71 C72 1.464(3)
N71 H71N 0.85(3)
C72 C73 1.519(4)
C72 H72A 0.9900
C72 H72B 0.9900
C73 C74 1.516(4)
C73 H73A 0.9900
C73 H73B 0.9900
C74 H74A 0.9900
C74 H74B 0.9900
C75 H75A 0.9800
C75 H75B 0.9800
C75 H75C 0.9800
C76 H76A 0.9800
C76 H76B 0.9800
C76 H76C 0.9800
O1S C1S 1.410(4)
O1S H1OS 0.8400
C1S H1SA 0.9800
C1S H1SB 0.9800
C1S H1SC 0.9800
O2S C2S 1.402(4)
O2S H2OS 0.8400
C2S H2SA 0.9800
C2S H2SB 0.9800
C2S H2SC 0.9800
O3S C3S 1.433(4)
O3S H3OS 0.8400
C3S H3SA 0.9800
C3S H3SB 0.9800
C3S H3SC 0.9800
O4S C4S 1.422(5)
O4S H4OS 0.8400
C4S H4SA 0.9800
C4S H4SB 0.9800
C4S H4SC 0.9800
O5S C5S 1.372(4)
O5S H5OS 0.8400
C5S H5SA 0.9800
C5S H5SB 0.9800
C5S H5SC 0.9800
O6S C6S 1.409(4)
O6S H6OS 0.8400
C6S H6SA 0.9800
C6S H6SB 0.9800
C6S H6SC 0.9800

loop_
_geom_hbond_atom_site_label_D
_geom_hbond_atom_site_label_H
_geom_hbond_atom_site_label_A
_geom_hbond_distance_DH
_geom_hbond_distance_HA
_geom_hbond_distance_DA
_geom_hbond_angle_DHA
_geom_hbond_site_symmetry_A
O11 H11O O12 0.84 1.73 2.564(3) 170.3 3_655
O15 H15O O26 0.84 1.78 2.520(3) 145.8 .
O21 H21O O16 0.84 1.71 2.501(3) 156.1 .
O25 H25O O22 0.84 1.69 2.458(3) 151.4 3
N1 H1N O27 0.81(3) 1.87(3) 2.629(3) 156(3) .
N5 H5N O25 0.80(3) 2.09(3) 2.849(3) 159(3) 3
N14 H14N O25 0.79(3) 2.24(3) 2.997(3) 161(3) 3
N14 H14N N8 0.79(3) 2.34(3) 2.730(3) 111(2) .
N18 H18N O23 0.74(3) 1.91(3) 2.641(3) 168(3) .
N22 H22N O16 0.71(3) 2.45(3) 3.117(3) 159(3) .
N31 H31N O16 0.78(3) 2.26(3) 3.001(3) 158(3) .
N41 H41N O13 0.94(3) 1.76(3) 2.656(3) 158(3) .
N45 H45N N48 0.77(3) 2.31(3) 2.690(3) 112(3) .
N45 H45N O26 0.77(3) 2.60(3) 3.307(3) 154(3) .
N54 H54N O26 0.82(2) 2.19(3) 2.955(3) 155(2) .
N58 H58N O17 0.88(3) 1.75(3) 2.618(3) 168(3) .
N62 H62N N65 0.71(3) 2.40(3) 2.735(4) 111(3) .
N62 H62N O11 0.71(3) 2.60(3) 3.269(3) 159(3) 3_655
N71 H71N N65 0.85(3) 2.29(3) 2.714(3) 111(2) .
N71 H71N O11 0.85(3) 2.37(3) 3.127(3) 148(3) 3_655
O1S H1OS O1 0.84 1.96 2.795(3) 169.9 .
O2S H2OS O3 0.84 1.98 2.796(3) 162.9 .
O3S H3OS O42 0.84 1.98 2.794(3) 161.9 .
O4S H4OS O44 0.84 1.95 2.784(3) 175.1 .
O5S H5OS O12 0.84 1.91 2.746(3) 172.3 .
O6S H6OS O22 0.84 1.96 2.794(3) 169.5 .

loop_
_geom_torsion_atom_site_label_1
_geom_torsion_atom_site_label_2
_geom_torsion_atom_site_label_3
_geom_torsion_atom_site_label_4
_geom_torsion
O13 P11 O14 P12 133.59(18)
O12 P11 O14 P12 6.6(2)
O11 P11 O14 P12 -110.80(19)
O17 P12 O14 P11 49.8(2)
O16 P12 O14 P11 172.14(17)
O15 P12 O14 P11 -69.9(2)
O23 P21 O24 P22 80.56(17)
O22 P21 O24 P22 -154.32(15)
O21 P21 O24 P22 -41.97(17)
O27 P22 O24 P21 75.88(18)
O26 P22 O24 P21 -52.27(18)
O25 P22 O24 P21 -165.22(14)
C34 N1 C2 C3 167.5(2)
C35 N1 C2 C3 -68.0(3)
N1 C2 C3 C4 176.4(2)
C2 C3 C4 N5 61.8(3)
C3 C4 N5 C6 -104.0(3)
C4 N5 C6 O1 1.2(4)
C4 N5 C6 C7 -179.1(2)
O1 C6 C7 N8 178.9(2)
N5 C6 C7 N8 -0.8(4)
O1 C6 C7 C9 1.5(4)
N5 C6 C7 C9 -178.2(3)
C9 C7 N8 C12 -0.4(4)
C6 C7 N8 C12 -177.7(2)
N8 C7 C9 C10 3.7(4)
C6 C7 C9 C10 -179.0(3)
C7 C9 C10 C11 -3.4(4)
C9 C10 C11 C12 0.0(4)
C7 N8 C12 C11 -3.3(4)
C7 N8 C12 C13 172.7(2)
C10 C11 C12 N8 3.5(4)
C10 C11 C12 C13 -172.5(3)
N8 C12 C13 O2 -171.9(2)
C11 C12 C13 O2 4.2(4)
N8 C12 C13 N14 6.5(4)
C11 C12 C13 N14 -177.4(2)
O2 C13 N14 C15 5.4(4)
C12 C13 N14 C15 -172.9(2)
C13 N14 C15 C16 98.4(3)
N14 C15 C16 C17 -59.0(3)
C15 C16 C17 N18 173.7(2)
C16 C17 N18 C36 63.5(3)
C16 C17 N18 C19 -170.5(2)
C36 N18 C19 C20 -62.2(3)
C17 N18 C19 C20 171.8(2)
N18 C19 C20 C21 -174.4(2)
C19 C20 C21 N22 63.8(3)
C20 C21 N22 C23 -110.6(3)
C21 N22 C23 O3 2.7(4)
C21 N22 C23 C24 -178.5(2)
O3 C23 C24 N25 179.9(3)
N22 C23 C24 N25 1.1(4)
O3 C23 C24 C26 1.4(4)
N22 C23 C24 C26 -177.4(3)
C26 C24 N25 C29 2.3(4)
C23 C24 N25 C29 -176.1(2)
N25 C24 C26 C27 -3.6(5)
C23 C24 C26 C27 174.8(3)
C24 C26 C27 C28 1.8(5)
C26 C27 C28 C29 1.1(5)
C24 N25 C29 C28 0.8(4)
C24 N25 C29 C30 179.1(2)
C27 C28 C29 N25 -2.5(5)
C27 C28 C29 C30 179.2(3)
N25 C29 C30 O4 176.5(3)
C28 C29 C30 O4 -5.1(4)
N25 C29 C30 N31 -4.4(4)
C28 C29 C30 N31 174.0(3)
O4 C30 N31 C32 2.2(5)
C29 C30 N31 C32 -176.8(2)
C30 N31 C32 C33 113.9(3)
N31 C32 C33 C34 -58.8(3)
C2 N1 C34 C33 -165.2(2)
C35 N1 C34 C33 69.7(3)
C32 C33 C34 N1 -179.8(2)
C75 N41 C42 C43 -80.7(3)
C74 N41 C42 C43 152.6(2)
N41 C42 C43 C44 -176.9(2)
C42 C43 C44 N45 63.9(3)
C43 C44 N45 C46 -99.3(3)
C44 N45 C46 O41 4.3(4)
C44 N45 C46 C47 -174.9(2)
O41 C46 C47 N48 177.4(2)
N45 C46 C47 N48 -3.3(4)
O41 C46 C47 C49 -2.1(4)
N45 C46 C47 C49 177.3(3)
C49 C47 N48 C52 -0.3(4)
C46 C47 N48 C52 -179.7(2)
N48 C47 C49 C50 2.4(4)
C46 C47 C49 C50 -178.2(3)
C47 C49 C50 C51 -1.7(5)
C49 C50 C51 C52 -0.8(4)
C47 N48 C52 C51 -2.5(4)
C47 N48 C52 C53 174.8(2)
C50 C51 C52 N48 3.1(4)
C50 C51 C52 C53 -174.2(3)
N48 C52 C53 O42 -166.5(2)
C51 C52 C53 O42 11.0(4)
N48 C52 C53 N54 10.6(4)
C51 C52 C53 N54 -172.0(3)
O42 C53 N54 C55 -3.5(4)
C52 C53 N54 C55 179.6(2)
C53 N54 C55 C56 131.0(3)
N54 C55 C56 C57 -61.2(3)
C55 C56 C57 N58 -177.8(2)
C56 C57 N58 C76 60.0(3)
C56 C57 N58 C59 -172.0(2)
C76 N58 C59 C60 55.8(3)
C57 N58 C59 C60 -72.1(3)
N58 C59 C60 C61 -178.2(2)
C59 C60 C61 N62 -68.2(3)
C60 C61 N62 C63 -83.7(3)
C61 N62 C63 O43 0.1(4)
C61 N62 C63 C64 178.4(2)
O43 C63 C64 N65 -179.5(3)
N62 C63 C64 N65 2.0(4)
O43 C63 C64 C66 3.3(4)
N62 C63 C64 C66 -175.2(3)
C66 C64 N65 C69 2.6(4)
C63 C64 N65 C69 -174.5(2)
N65 C64 C66 C67 -4.1(5)
C63 C64 C66 C67 173.0(3)
C64 C66 C67 C68 1.0(5)
C66 C67 C68 C69 3.1(5)
C64 N65 C69 C68 2.0(4)
C64 N65 C69 C70 -177.1(2)
C67 C68 C69 N65 -4.8(5)
C67 C68 C69 C70 174.3(3)
N65 C69 C70 O44 179.4(3)
C68 C69 C70 O44 0.3(4)
N65 C69 C70 N71 0.5(4)
C68 C69 C70 N71 -178.6(3)
O44 C70 N71 C72 -0.3(4)
C69 C70 N71 C72 178.5(2)
C70 N71 C72 C73 109.6(3)
N71 C72 C73 C74 -62.1(3)
C75 N41 C74 C73 69.6(3)
C42 N41 C74 C73 -164.2(2)
C72 C73 C74 N41 172.9(2)
